data_2009082
loop_
_publ_author_name
'Lalancette, Roger A.'
'Thompson, Hugh W.'
'Brunskill, Andrew P. J.'

_publ_section_title
;
 (+)-<i>cis</i>-Pinonic acid: catemeric hydrogen bonding in a
 non-racemic \e-keto acid
;
_journal_issue 11
_journal_name_full 'Acta Crystallographica Section C'
_journal_page_first 1908
_journal_page_last 1911
_journal_paper_doi 10.1107/S0108270199009555
_journal_volume 55
_journal_year 1999
_chemical_formula_moiety 'C10 H16 O3'
_chemical_formula_sum 'C10 H16 O3'
_chemical_formula_weight 184.23
_chemical_melting_point 341
_chemical_name_common '(+)-cis-Pinonic Acid'
_chemical_name_systematic
;
(1S,3S)-(+)-cis-3-acetyl-2,2-dimethylcyclobutaneacetic acid
;
_space_group_IT_number 4
_symmetry_cell_setting monoclinic
_symmetry_space_group_name_Hall 'P 2yb'
_symmetry_space_group_name_H-M 'P 1 21 1'
_audit_creation_method SHELXL-97
_cell_angle_alpha 90.00
_cell_angle_beta 105.030(10)
_cell_angle_gamma 90.00
_cell_formula_units_Z 2
_cell_length_a 6.6250(10)
_cell_length_b 11.4760(10)
_cell_length_c 7.1270(10)
_cell_measurement_reflns_used 32
_cell_measurement_temperature 293(2)
_cell_measurement_theta_max 15.57
_cell_measurement_theta_min 3.48
_cell_volume 523.32(12)
_computing_cell_refinement XSCANS
_computing_data_collection 'XSCANS (Siemens, 1996)'
_computing_data_reduction XSCANS
_computing_molecular_graphics SHELXL97
_computing_publication_material SHELXL97
_computing_structure_refinement 'SHELXL97 (Sheldrick, 1997)'
_computing_structure_solution 'SHELXS97 (Sheldrick, 1990)'
_diffrn_ambient_temperature 293(2)
_diffrn_measured_fraction_theta_full 1.00
_diffrn_measured_fraction_theta_max 1.00
_diffrn_measurement_device_type 'Siemens P4'
_diffrn_measurement_method '2\q/\q scans'
_diffrn_radiation_monochromator graphite
_diffrn_radiation_source 'normal-focus sealed tube'
_diffrn_radiation_type MoK\a
_diffrn_radiation_wavelength 0.71073
_diffrn_reflns_av_R_equivalents 0.022
_diffrn_reflns_av_sigmaI/netI 0.028
_diffrn_reflns_limit_h_max 8
_diffrn_reflns_limit_h_min -8
_diffrn_reflns_limit_k_max 14
_diffrn_reflns_limit_k_min -14
_diffrn_reflns_limit_l_max 8
_diffrn_reflns_limit_l_min -8
_diffrn_reflns_number 2350
_diffrn_reflns_theta_full 26.00
_diffrn_reflns_theta_max 26
_diffrn_reflns_theta_min 2.96
_diffrn_standards_decay_% 'variation <1'
_diffrn_standards_interval_count 97
_diffrn_standards_number 3
_exptl_absorpt_coefficient_mu 0.085
_exptl_absorpt_correction_T_max 0.97
_exptl_absorpt_correction_T_min 0.96
_exptl_absorpt_correction_type analytical
_exptl_absorpt_process_details '(face-indexed numerical; Sheldrick, 1997)'
_exptl_crystal_colour Colorless
_exptl_crystal_density_diffrn 1.169
_exptl_crystal_density_method 'not measured'
_exptl_crystal_description Parallelepiped
_exptl_crystal_F_000 200
_exptl_crystal_size_max 0.58
_exptl_crystal_size_mid 0.46
_exptl_crystal_size_min 0.38
_refine_diff_density_max 0.11
_refine_diff_density_min -0.12
_refine_ls_extinction_method none
_refine_ls_goodness_of_fit_ref 1.06
_refine_ls_hydrogen_treatment mixed
_refine_ls_matrix_type full
_refine_ls_number_parameters 135
_refine_ls_number_reflns 1090
_refine_ls_number_restraints 1
_refine_ls_restrained_S_all 1.06
_refine_ls_R_factor_all 0.041
_refine_ls_R_factor_gt 0.035
_refine_ls_shift/su_max 0.01
_refine_ls_shift/su_mean 0.00
_refine_ls_structure_factor_coef Fsqd
_refine_ls_weighting_details 'calc w = 1/[\s^2^(Fo^2^)+(0.0454P)^2^+0.0367P] where P=(Fo^2^+2Fc^2^)/3'
_refine_ls_weighting_scheme calc
_refine_ls_wR_factor_ref 0.089
_reflns_number_gt 966
_reflns_number_total 1090
_reflns_threshold_expression I>2\s(I)
_cod_data_source_file bk1455.cif
_cod_data_source_block I
_cod_depositor_comments
;
The following automatic conversions were performed:
'_symmetry_cell_setting' value 'Monoclinic' changed to 'monoclinic'
according to '/home/saulius/struct/CIF-dictionaries/cif_core.dic'
dictionary named 'cif_core.dic' version 2.4.1 from 2010-06-29.

Automatic conversion script
Id: cif_fix_enum 1527 2010-12-29 10:47:43Z saulius 

The following automatic conversions were performed:

'_chemical_melting_point' value '341K' was changed to '341' - the
value should be numeric and without a unit designator.

Automatic conversion script
Id: cif_fix_values 1646 2011-03-28 12:23:43Z adriana 

The following automatic conversions were performed:

'_chemical_melting_point' value '341K' was changed to '341' - the
value should be numeric and without a unit
designator.

'_symmetry_cell_setting' value 'Monoclinic' changed to
'monoclinic' according to
/home/saulius/struct/CIF-dictionaries/cif_core.dic dictionary named
'cif_core.dic' version 2.4.1 from 2010-06-29.

Automatic conversion script
Id: cif_fix_values 1715 2011-07-08 13:25:40Z adriana 
;
_cod_original_sg_symbol_H-M 'P 21'
_cod_database_code 2009082

loop_
_symmetry_equiv_pos_as_xyz
'x, y, z'
'-x, y+1/2, -z'

loop_
_atom_site_label
_atom_site_fract_x
_atom_site_fract_y
_atom_site_fract_z
_atom_site_U_iso_or_equiv
_atom_site_adp_type
_atom_site_calc_flag
_atom_site_refinement_flags
_atom_site_occupancy
_atom_site_disorder_assembly
_atom_site_disorder_group
_atom_site_type_symbol
O1 .9258(3) .30659(15) .4528(3) .0707(6) Uani d . 1 . . O
O2 .4676(3) .78521(17) .0241(3) .0664(6) Uani d . 1 . . O
O3 .1817(3) .68570(19) -.1143(3) .0642(6) Uani d . 1 . . O
H3 .172(6) .732(4) -.191(5) .083(12) Uiso d . 1 . . H
C1 .6010(3) .60859(19) .3181(3) .0404(5) Uani d . 1 . . C
C2 .6333(3) .5405(2) .5117(3) .0439(5) Uani d . 1 . . C
C3 .8547(3) .50761(18) .4859(3) .0401(5) Uani d . 1 . . C
C4 .7731(4) .5350(2) .2693(3) .0465(6) Uani d . 1 . . C
C5 .6291(6) .6136(3) .6882(4) .0818(11) Uani d . 1 . . C
C6 .4907(5) .4341(3) .4921(6) .0703(9) Uani d . 1 . . C
C7 .9364(3) .3897(2) .5583(3) .0447(5) Uani d . 1 . . C
C8 1.0276(4) .3782(3) .7726(4) .0581(7) Uani d . 1 . . C
C9 .3832(4) .6137(3) .1827(4) .0539(6) Uani d . 1 . . C
C10 .3555(4) .7041(2) .0258(3) .0431(5) Uani d . 1 . . C
H1A .6528 .6883 .3471 .041(6) Uiso calc R 1 . . H
H3A .9562 .5672 .5476 .048(7) Uiso calc R 1 . . H
H4A .7216 .4673 .1896 .058(8) Uiso calc R 1 . . H
H4B .8699 .5794 .2162 .054(8) Uiso calc R 1 . . H
H5A .7270 .6766 .7004 .095(7) Uiso calc R 1 . . H
H5B .6663 .5659 .8027 .095(7) Uiso calc R 1 . . H
H5C .4911 .6446 .6732 .095(7) Uiso calc R 1 . . H
H6A .5011 .3889 .3817 .090(7) Uiso calc R 1 . . H
H6B .3488 .4592 .4748 .090(7) Uiso calc R 1 . . H
H6C .5325 .3874 .6074 .090(7) Uiso calc R 1 . . H
H8A 1.1658 .4107 .8072 .077(9) Uiso calc PR .62(4) . . H
H8B 1.0342 .2973 .8081 .077(9) Uiso calc PR .62(4) . . H
H8C .9413 .4191 .8402 .077(9) Uiso calc PR .62(4) . . H
H8D .9284 .3407 .8298 .077(9) Uiso calc PR .38(4) . . H
H8E 1.0600 .4541 .8289 .077(9) Uiso calc PR .38(4) . . H
H8F 1.1529 .3323 .7968 .077(9) Uiso calc PR .38(4) . . H
H9A .3494 .5380 .1223 .072(9) Uiso calc R 1 . . H
H9B .2844 .6294 .2589 .071(9) Uiso calc R 1 . . H

loop_
_atom_site_aniso_label
_atom_site_aniso_U_11
_atom_site_aniso_U_22
_atom_site_aniso_U_33
_atom_site_aniso_U_12
_atom_site_aniso_U_13
_atom_site_aniso_U_23
O1 .0845(14) .0505(11) .0604(11) .0203(10) -.0112(9) -.0164(9)
O2 .0721(13) .0565(11) .0562(11) -.0144(10) -.0092(9) .0139(9)
O3 .0585(11) .0655(12) .0538(11) -.0083(10) -.0120(9) .0149(10)
C1 .0439(11) .0345(10) .0388(11) -.0023(9) .0036(9) .0041(9)
C2 .0438(12) .0458(12) .0417(12) .0091(10) .0105(9) .0091(10)
C3 .0387(11) .0365(11) .0415(11) -.0014(9) .0036(8) -.0030(9)
C4 .0508(13) .0467(13) .0429(12) -.0011(11) .0139(10) .0016(10)
C5 .104(3) .097(2) .0461(14) .052(2) .0224(15) .0052(16)
C6 .0492(14) .077(2) .082(2) -.0007(13) .0135(13) .0400(17)
C7 .0395(11) .0406(11) .0488(12) .0027(10) .0020(10) -.0067(10)
C8 .0616(16) .0526(15) .0523(14) .0106(13) .0007(13) .0029(12)
C9 .0455(13) .0556(14) .0532(14) -.0043(12) -.0004(11) .0131(12)
C10 .0452(12) .0420(12) .0385(11) .0008(11) .0040(9) .0002(9)

loop_
_atom_type_symbol
_atom_type_description
_atom_type_scat_dispersion_real
_atom_type_scat_dispersion_imag
_atom_type_scat_source
C C 0.0033 0.0016 'International Tables Vol C Tables 4.2.6.8 and 6.1.1.4'
H H 0.0000 0.0000 'International Tables Vol C Tables 4.2.6.8 and 6.1.1.4'
O O 0.0106 0.0060 'International Tables Vol C Tables 4.2.6.8 and 6.1.1.4'

loop_
_geom_angle_atom_site_label_1
_geom_angle_atom_site_label_2
_geom_angle_atom_site_label_3
_geom_angle
_geom_angle_publ_flag
C9 C1 C4 121.3(2) ?
C9 C1 C2 118.39(19) ?
C4 C1 C2 89.15(17) ?
C5 C2 C6 111.9(3) ?
C5 C2 C1 115.5(2) ?
C6 C2 C1 112.4(2) ?
C5 C2 C3 116.6(2) ?
C6 C2 C3 111.8(2) ?
C1 C2 C3 86.24(16) ?
C7 C3 C4 122.31(19) ?
C7 C3 C2 116.19(19) ?
C4 C3 C2 88.43(16) ?
C3 C4 C1 88.47(16) ?
O1 C7 C8 120.6(2) ?
O1 C7 C3 122.8(2) ?
C8 C7 C3 116.5(2) ?
C10 C9 C1 114.4(2) ?
O2 C10 O3 122.4(2) ?
O2 C10 C9 126.2(2) y
O3 C10 C9 111.3(2) y

loop_
_geom_bond_atom_site_label_1
_geom_bond_atom_site_label_2
_geom_bond_site_symmetry_2
_geom_bond_distance
_geom_bond_publ_flag
O1 C7 . 1.206(3) y
O2 C10 . 1.192(3) y
O3 C10 . 1.331(3) y
C1 C9 . 1.515(3) ?
C1 C4 . 1.530(3) ?
C1 C2 . 1.552(3) ?
C2 C5 . 1.518(4) ?
C2 C6 . 1.528(4) ?
C2 C3 . 1.571(3) ?
C3 C7 . 1.498(3) ?
C3 C4 . 1.530(3) ?
C7 C8 . 1.496(3) ?
C9 C10 . 1.501(3) ?

loop_
_geom_torsion_atom_site_label_1
_geom_torsion_atom_site_label_2
_geom_torsion_atom_site_label_3
_geom_torsion_atom_site_label_4
_geom_torsion
C9 C1 C2 C5 -96.0(3)
C4 C1 C2 C5 138.4(2)
C9 C1 C2 C6 34.2(3)
C4 C1 C2 C6 -91.4(2)
C9 C1 C2 C3 146.2(2)
C4 C1 C2 C3 20.60(16)
C5 C2 C3 C7 97.0(3)
C6 C2 C3 C7 -33.6(3)
C1 C2 C3 C7 -146.22(19)
C5 C2 C3 C4 -137.4(2)
C6 C2 C3 C4 92.0(2)
C1 C2 C3 C4 -20.60(16)
C7 C3 C4 C1 141.2(2)
C2 C3 C4 C1 20.87(16)
C9 C1 C4 C3 -144.3(2)
C2 C1 C4 C3 -21.14(16)
C4 C3 C7 O1 -6.8(4)
C2 C3 C7 O1 99.1(3)
C4 C3 C7 C8 175.0(2)
C2 C3 C7 C8 -79.0(3)
C4 C1 C9 C10 -86.4(3)
C2 C1 C9 C10 165.6(2)
C1 C9 C10 O2 -17.6(4)
C1 C9 C10 O3 164.5(2)
